data_8106244
loop_
_publ_author_name
'Ikram, Muhammad'
'Khan, Momin'
'Ahmad, Sajjad'
'Rehman, Sadia'
'Schulzke, Carola'

_publ_section_title
;
 The crystal structure of
 4-tert-butyl-N&#x2032;-[(E)-(4-fluoro-3-methoxyphenyl)methylidene]benzohydrazide,
 C19H21F1N2O2
;
_journal_issue 4
_journal_name_full 'Zeitschrift f\"ur Kristallographie - New Crystal Structures'
_journal_page_first 643
_journal_page_last 645
_journal_paper_doi 10.1515/ncrs-2017-0408
_journal_volume 233
_journal_year 2018
_chemical_absolute_configuration unk
_chemical_formula_sum 'C19 H21 F N2 O2'
_chemical_formula_weight 328.38
_space_group_crystal_system monoclinic
_space_group_IT_number 9
_space_group_name_Hall 'C -2yc'
_space_group_name_H-M_alt 'C 1 c 1'
_atom_sites_solution_hydrogens mixed
_cell_angle_alpha 90
_cell_angle_beta 103.33(3)
_cell_angle_gamma 90
_cell_formula_units_Z 4
_cell_length_a 14.337(3)
_cell_length_b 15.549(3)
_cell_length_c 8.0212(16)
_cell_measurement_reflns_used 10227
_cell_measurement_temperature 170(2)
_cell_measurement_theta_max 59.0
_cell_measurement_theta_min 6.9
_cell_volume 1740.0(6)
_computing_cell_refinement 'X-Area by STOE & Cie GmbH 2010'
_computing_data_collection 'X-Area by STOE & Cie GmbH 2010'
_computing_data_reduction 'X-Area by STOE & Cie GmbH 2010'
_computing_molecular_graphics 'XP Version 5.1 by Bruker AXS 1998'
_computing_publication_material 'CIFTAB (Sheldrick, 2016)'
_computing_structure_refinement 'SHELXL-2016 (Sheldrick, 2016)'
_computing_structure_solution 'SHELXT-2016 (Sheldrick, 2016)'
_diffrn_ambient_temperature 170(2)
_diffrn_detector_area_resol_mean 6.67
_diffrn_measured_fraction_theta_full 0.997
_diffrn_measured_fraction_theta_max 0.998
_diffrn_measurement_device_type 'STOE IPDS2T'
_diffrn_measurement_method \w
_diffrn_radiation_type MoK\a
_diffrn_radiation_wavelength 0.71073
_diffrn_reflns_av_R_equivalents 0.0712
_diffrn_reflns_av_unetI/netI 0.0429
_diffrn_reflns_Laue_measured_fraction_full 0.997
_diffrn_reflns_Laue_measured_fraction_max 0.998
_diffrn_reflns_limit_h_max 17
_diffrn_reflns_limit_h_min -17
_diffrn_reflns_limit_k_max 19
_diffrn_reflns_limit_k_min -19
_diffrn_reflns_limit_l_max 10
_diffrn_reflns_limit_l_min -8
_diffrn_reflns_number 7545
_diffrn_reflns_point_group_measured_fraction_full 0.998
_diffrn_reflns_point_group_measured_fraction_max 0.998
_diffrn_reflns_theta_full 25.242
_diffrn_reflns_theta_max 26.371
_diffrn_reflns_theta_min 3.524
_diffrn_source 'fine-focus sealed tube'
_exptl_absorpt_coefficient_mu 0.089
_exptl_absorpt_correction_T_max 0.3122
_exptl_absorpt_correction_T_min 0.0491
_exptl_absorpt_correction_type numerical
_exptl_absorpt_process_details 'face indexed'
_exptl_crystal_colour colourless
_exptl_crystal_density_diffrn 1.254
_exptl_crystal_description needle
_exptl_crystal_F_000 696
_exptl_crystal_size_max 0.480
_exptl_crystal_size_mid 0.195
_exptl_crystal_size_min 0.102
_refine_diff_density_max 0.277
_refine_diff_density_min -0.384
_refine_diff_density_rms 0.080
_refine_ls_abs_structure_details
;
 Refined as an inversion twin.
;
_refine_ls_extinction_coef .
_refine_ls_extinction_method none
_refine_ls_goodness_of_fit_ref 1.103
_refine_ls_hydrogen_treatment mixed
_refine_ls_matrix_type full
_refine_ls_number_parameters 226
_refine_ls_number_reflns 3151
_refine_ls_number_restraints 2
_refine_ls_restrained_S_all 1.103
_refine_ls_R_factor_all 0.0855
_refine_ls_R_factor_gt 0.0796
_refine_ls_shift/su_max 0.000
_refine_ls_shift/su_mean 0.000
_refine_ls_structure_factor_coef Fsqd
_refine_ls_weighting_details 'w=1/[\s^2^(Fo^2^)+(0.1725P)^2^] where P=(Fo^2^+2Fc^2^)/3'
_refine_ls_weighting_scheme calc
_refine_ls_wR_factor_gt 0.2056
_refine_ls_wR_factor_ref 0.2192
_reflns_Friedel_coverage 0.995
_reflns_Friedel_fraction_full 0.998
_reflns_Friedel_fraction_max 0.998
_reflns_number_gt 2812
_reflns_number_total 3151
_reflns_threshold_expression 'I > 2\s(I)'
_cod_data_source_file suppl_ncrs-2017-0408_suppl.cif
_cod_data_source_block SB-21
_cod_original_sg_symbol_H-M 'C c'
_cod_database_code 8106244
_shelx_space_group_comment
;
The symmetry employed for this shelxl refinement is uniquely defined
by the following loop, which should always be used as a source of
symmetry information in preference to the above space-group names.
They are only intended as comments.
;
_shelx_estimated_absorpt_t_min 0.959
_shelx_estimated_absorpt_t_max 0.991
_exptl_absorpt_special_details
;
programs X-Red32 and X-Shape by STOE & Cie GmbH 2010
;

loop_
_space_group_symop_operation_xyz
'x, y, z'
'x, -y, z+1/2'
'x+1/2, y+1/2, z'
'x+1/2, -y+1/2, z+1/2'

loop_
_atom_site_label
_atom_site_type_symbol
_atom_site_fract_x
_atom_site_fract_y
_atom_site_fract_z
_atom_site_U_iso_or_equiv
_atom_site_adp_type
_atom_site_occupancy
_atom_site_site_symmetry_order
_atom_site_calc_flag
_atom_site_refinement_flags_posn
_atom_site_refinement_flags_adp
_atom_site_refinement_flags_occupancy
_atom_site_disorder_assembly
_atom_site_disorder_group
C1 C 0.9240(5) 0.7308(6) 0.9799(13) 0.091(3) Uani 1 1 d . . . . .
H1A H 0.985578 0.738814 1.062102 0.136 Uiso 1 1 calc R U . . .
H1B H 0.879713 0.776563 0.995082 0.136 Uiso 1 1 calc R U . . .
H1C H 0.933890 0.733100 0.863041 0.136 Uiso 1 1 calc R U . . .
C2 C 0.9529(5) 0.5718(7) 1.0029(13) 0.098(3) Uani 1 1 d . . . . .
H2A H 1.006669 0.575438 1.103304 0.146 Uiso 1 1 calc R U . . .
H2B H 0.976811 0.577750 0.898420 0.146 Uiso 1 1 calc R U . . .
H2C H 0.920983 0.516036 1.002165 0.146 Uiso 1 1 calc R U . . .
C3 C 0.8625(5) 0.6429(5) 1.1890(9) 0.0689(19) Uani 1 1 d . . . . .
H3A H 0.835021 0.587341 1.209816 0.103 Uiso 1 1 calc R U . . .
H3B H 0.817311 0.689001 1.198129 0.103 Uiso 1 1 calc R U . . .
H3C H 0.922722 0.652061 1.274192 0.103 Uiso 1 1 calc R U . . .
C4 C 0.8819(4) 0.6435(4) 1.0101(9) 0.0603(17) Uani 1 1 d . . . . .
C5 C 0.7909(3) 0.6276(3) 0.8682(7) 0.0414(11) Uani 1 1 d . . . . .
C6 C 0.7009(3) 0.6228(3) 0.9027(7) 0.0393(10) Uani 1 1 d . . . . .
H6 H 0.693829 0.632516 1.016038 0.047 Uiso 1 1 calc R U . . .
C7 C 0.6207(3) 0.6039(3) 0.7739(6) 0.0347(9) Uani 1 1 d . . . . .
H7 H 0.559419 0.601157 0.800239 0.042 Uiso 1 1 calc R U . . .
C8 C 0.6287(3) 0.5890(3) 0.6087(6) 0.0318(9) Uani 1 1 d . . . . .
C9 C 0.7179(3) 0.5973(3) 0.5702(7) 0.0394(10) Uani 1 1 d . . . . .
H9 H 0.724407 0.589774 0.455821 0.047 Uiso 1 1 calc R U . . .
C10 C 0.7977(3) 0.6165(4) 0.7000(7) 0.0458(12) Uani 1 1 d . . . . .
H10 H 0.858448 0.622187 0.672688 0.055 Uiso 1 1 calc R U . . .
C11 C 0.5460(3) 0.5624(3) 0.4677(6) 0.0306(8) Uani 1 1 d . . . . .
C12 C 0.3670(3) 0.4107(3) 0.4470(6) 0.0356(9) Uani 1 1 d . . . . .
H12 H 0.388583 0.391257 0.561693 0.043 Uiso 1 1 calc R U . . .
C13 C 0.2837(3) 0.3689(3) 0.3344(6) 0.0361(10) Uani 1 1 d . . . . .
C14 C 0.2311(3) 0.3106(3) 0.4051(7) 0.0452(11) Uani 1 1 d . . . . .
H14 H 0.250188 0.296637 0.523361 0.054 Uiso 1 1 calc R U . . .
C15 C 0.1495(4) 0.2723(4) 0.3022(8) 0.0510(13) Uani 1 1 d . . . . .
H15 H 0.112960 0.231971 0.349342 0.061 Uiso 1 1 calc R U . . .
C16 C 0.1236(3) 0.2940(3) 0.1328(8) 0.0483(13) Uani 1 1 d . . . . .
C17 C 0.1762(3) 0.3501(4) 0.0563(7) 0.0457(11) Uani 1 1 d . . . . .
C18 C 0.2572(3) 0.3886(3) 0.1600(7) 0.0400(10) Uani 1 1 d . . . . .
H18 H 0.294264 0.428045 0.111870 0.048 Uiso 1 1 calc R U . . .
C19 C 0.1951(6) 0.4235(8) -0.1910(10) 0.095(3) Uani 1 1 d . . . . .
H19A H 0.185861 0.481102 -0.147780 0.143 Uiso 1 1 calc R U . . .
H19B H 0.171174 0.422434 -0.315751 0.143 Uiso 1 1 calc R U . . .
H19C H 0.263467 0.409166 -0.162069 0.143 Uiso 1 1 calc R U . . .
N1 N 0.4862(2) 0.5059(2) 0.5160(5) 0.0320(8) Uani 1 1 d . . . . .
N2 N 0.4107(2) 0.4723(2) 0.3936(4) 0.0320(8) Uani 1 1 d . . . . .
O1 O 0.5367(2) 0.5880(2) 0.3196(4) 0.0376(7) Uani 1 1 d . . . . .
O2 O 0.1439(3) 0.3625(3) -0.1149(6) 0.0632(12) Uani 1 1 d . . . . .
F1 F 0.0448(2) 0.2578(2) 0.0320(5) 0.0654(10) Uani 1 1 d . . . . .
H1N H 0.502(4) 0.479(3) 0.623(7) 0.031(12) Uiso 1 1 d . . . . .

loop_
_atom_site_aniso_label
_atom_site_aniso_U_11
_atom_site_aniso_U_22
_atom_site_aniso_U_33
_atom_site_aniso_U_23
_atom_site_aniso_U_13
_atom_site_aniso_U_12
C1 0.064(4) 0.106(6) 0.100(7) -0.038(5) 0.013(4) -0.049(4)
C2 0.046(3) 0.134(7) 0.092(7) -0.042(6) -0.026(3) 0.023(4)
C3 0.056(3) 0.085(4) 0.050(4) -0.019(3) -0.019(3) -0.004(3)
C4 0.036(2) 0.071(4) 0.063(4) -0.022(3) -0.011(2) -0.011(2)
C5 0.033(2) 0.040(2) 0.045(3) -0.006(2) -0.0027(18) -0.0065(17)
C6 0.036(2) 0.041(2) 0.036(3) -0.0055(19) -0.0009(17) -0.0077(17)
C7 0.0300(18) 0.038(2) 0.032(2) -0.0021(18) 0.0001(15) -0.0069(15)
C8 0.0299(19) 0.0321(19) 0.030(2) -0.0007(16) -0.0002(15) -0.0041(15)
C9 0.034(2) 0.046(2) 0.037(3) -0.0016(19) 0.0066(18) -0.0072(17)
C10 0.029(2) 0.053(3) 0.053(3) -0.004(2) 0.0042(19) -0.0109(17)
C11 0.0321(17) 0.0319(18) 0.026(2) -0.0018(16) 0.0034(14) -0.0036(15)
C12 0.0327(19) 0.041(2) 0.030(2) 0.0007(18) 0.0005(16) -0.0083(16)
C13 0.0325(19) 0.039(2) 0.035(3) 0.0002(17) 0.0030(16) -0.0078(16)
C14 0.038(2) 0.049(3) 0.044(3) 0.010(2) 0.0010(19) -0.0100(19)
C15 0.040(2) 0.051(3) 0.057(4) 0.012(2) 0.002(2) -0.015(2)
C16 0.034(2) 0.046(3) 0.056(3) 0.002(2) -0.007(2) -0.0131(18)
C17 0.041(2) 0.056(3) 0.034(3) 0.000(2) -0.0036(19) -0.012(2)
C18 0.034(2) 0.046(2) 0.038(3) -0.002(2) 0.0034(17) -0.0098(17)
C19 0.067(4) 0.167(9) 0.041(4) 0.020(5) -0.011(3) -0.054(5)
N1 0.0308(15) 0.0387(18) 0.0228(19) 0.0007(15) -0.0015(12) -0.0065(13)
N2 0.0290(16) 0.0402(19) 0.0235(18) -0.0035(14) -0.0009(13) -0.0060(13)
O1 0.0430(16) 0.0402(15) 0.0263(16) 0.0026(13) 0.0010(12) -0.0080(12)
O2 0.055(2) 0.085(3) 0.039(2) 0.005(2) -0.0115(16) -0.028(2)
F1 0.0445(15) 0.064(2) 0.073(2) 0.0084(17) -0.0161(15) -0.0254(14)

loop_
_atom_type_symbol
_atom_type_description
_atom_type_scat_dispersion_real
_atom_type_scat_dispersion_imag
_atom_type_scat_source
C C 0.0033 0.0016 'International Tables Vol C Tables 4.2.6.8 and 6.1.1.4'
H H 0.0000 0.0000 'International Tables Vol C Tables 4.2.6.8 and 6.1.1.4'
N N 0.0061 0.0033 'International Tables Vol C Tables 4.2.6.8 and 6.1.1.4'
O O 0.0106 0.0060 'International Tables Vol C Tables 4.2.6.8 and 6.1.1.4'
F F 0.0171 0.0103 'International Tables Vol C Tables 4.2.6.8 and 6.1.1.4'

loop_
_geom_angle_atom_site_label_1
_geom_angle_atom_site_label_2
_geom_angle_atom_site_label_3
_geom_angle
_geom_angle_site_symmetry_1
_geom_angle_site_symmetry_3
C4 C1 H1A 109.5 . .
C4 C1 H1B 109.5 . .
H1A C1 H1B 109.5 . .
C4 C1 H1C 109.5 . .
H1A C1 H1C 109.5 . .
H1B C1 H1C 109.5 . .
C4 C2 H2A 109.5 . .
C4 C2 H2B 109.5 . .
H2A C2 H2B 109.5 . .
C4 C2 H2C 109.5 . .
H2A C2 H2C 109.5 . .
H2B C2 H2C 109.5 . .
C4 C3 H3A 109.5 . .
C4 C3 H3B 109.5 . .
H3A C3 H3B 109.5 . .
C4 C3 H3C 109.5 . .
H3A C3 H3C 109.5 . .
H3B C3 H3C 109.5 . .
C2 C4 C3 107.5(6) . .
C2 C4 C1 110.6(7) . .
C3 C4 C1 108.6(6) . .
C2 C4 C5 108.3(5) . .
C3 C4 C5 112.8(5) . .
C1 C4 C5 108.9(6) . .
C6 C5 C10 117.8(4) . .
C6 C5 C4 122.1(5) . .
C10 C5 C4 120.1(4) . .
C5 C6 C7 120.9(5) . .
C5 C6 H6 119.5 . .
C7 C6 H6 119.5 . .
C8 C7 C6 120.8(4) . .
C8 C7 H7 119.6 . .
C6 C7 H7 119.6 . .
C7 C8 C9 119.0(4) . .
C7 C8 C11 123.1(4) . .
C9 C8 C11 117.9(4) . .
C8 C9 C10 119.6(5) . .
C8 C9 H9 120.2 . .
C10 C9 H9 120.2 . .
C5 C10 C9 121.7(4) . .
C5 C10 H10 119.1 . .
C9 C10 H10 119.1 . .
O1 C11 N1 123.7(4) . .
O1 C11 C8 122.0(4) . .
N1 C11 C8 114.2(4) . .
N2 C12 C13 121.3(4) . .
N2 C12 H12 119.4 . .
C13 C12 H12 119.4 . .
C14 C13 C18 120.4(4) . .
C14 C13 C12 118.7(4) . .
C18 C13 C12 120.8(4) . .
C13 C14 C15 119.9(5) . .
C13 C14 H14 120.1 . .
C15 C14 H14 120.1 . .
C16 C15 C14 118.7(4) . .
C16 C15 H15 120.6 . .
C14 C15 H15 120.6 . .
F1 C16 C15 119.4(4) . .
F1 C16 C17 117.6(5) . .
C15 C16 C17 123.0(4) . .
O2 C17 C16 116.3(4) . .
O2 C17 C18 125.8(5) . .
C16 C17 C18 117.9(5) . .
C13 C18 C17 120.0(4) . .
C13 C18 H18 120.0 . .
C17 C18 H18 120.0 . .
O2 C19 H19A 109.5 . .
O2 C19 H19B 109.5 . .
H19A C19 H19B 109.5 . .
O2 C19 H19C 109.5 . .
H19A C19 H19C 109.5 . .
H19B C19 H19C 109.5 . .
C11 N1 N2 119.3(4) . .
C11 N1 H1N 122(3) . .
N2 N1 H1N 117(3) . .
C12 N2 N1 114.3(4) . .
C17 O2 C19 116.1(4) . .

loop_
_geom_bond_atom_site_label_1
_geom_bond_atom_site_label_2
_geom_bond_distance
_geom_bond_site_symmetry_2
C1 C4 1.529(11) .
C1 H1A 0.9800 .
C1 H1B 0.9800 .
C1 H1C 0.9800 .
C2 C4 1.520(10) .
C2 H2A 0.9800 .
C2 H2B 0.9800 .
C2 H2C 0.9800 .
C3 C4 1.523(11) .
C3 H3A 0.9800 .
C3 H3B 0.9800 .
C3 H3C 0.9800 .
C4 C5 1.541(6) .
C5 C6 1.383(7) .
C5 C10 1.386(8) .
C6 C7 1.389(6) .
C6 H6 0.9500 .
C7 C8 1.376(7) .
C7 H7 0.9500 .
C8 C9 1.389(6) .
C8 C11 1.497(5) .
C9 C10 1.390(7) .
C9 H9 0.9500 .
C10 H10 0.9500 .
C11 O1 1.232(5) .
C11 N1 1.344(5) .
C12 N2 1.271(6) .
C12 C13 1.472(5) .
C12 H12 0.9500 .
C13 C14 1.382(6) .
C13 C18 1.396(7) .
C14 C15 1.399(7) .
C14 H14 0.9500 .
C15 C16 1.366(8) .
C15 H15 0.9500 .
C16 F1 1.350(5) .
C16 C17 1.387(7) .
C17 O2 1.358(6) .
C17 C18 1.397(6) .
C18 H18 0.9500 .
C19 O2 1.421(9) .
C19 H19A 0.9800 .
C19 H19B 0.9800 .
C19 H19C 0.9800 .
N1 N2 1.386(4) .
N1 H1N 0.94(6) .

loop_
_geom_torsion_atom_site_label_1
_geom_torsion_atom_site_label_2
_geom_torsion_atom_site_label_3
_geom_torsion_atom_site_label_4
_geom_torsion
_geom_torsion_site_symmetry_1
_geom_torsion_site_symmetry_2
_geom_torsion_site_symmetry_3
_geom_torsion_site_symmetry_4
C2 C4 C5 C6 125.4(7) . . . .
C3 C4 C5 C6 6.4(8) . . . .
C1 C4 C5 C6 -114.3(7) . . . .
C2 C4 C5 C10 -53.8(8) . . . .
C3 C4 C5 C10 -172.8(5) . . . .
C1 C4 C5 C10 66.5(7) . . . .
C10 C5 C6 C7 2.6(7) . . . .
C4 C5 C6 C7 -176.6(5) . . . .
C5 C6 C7 C8 0.3(7) . . . .
C6 C7 C8 C9 -3.1(6) . . . .
C6 C7 C8 C11 175.6(4) . . . .
C7 C8 C9 C10 2.8(7) . . . .
C11 C8 C9 C10 -175.9(4) . . . .
C6 C5 C10 C9 -2.9(7) . . . .
C4 C5 C10 C9 176.3(5) . . . .
C8 C9 C10 C5 0.2(8) . . . .
C7 C8 C11 O1 143.6(4) . . . .
C9 C8 C11 O1 -37.8(6) . . . .
C7 C8 C11 N1 -39.2(5) . . . .
C9 C8 C11 N1 139.5(4) . . . .
N2 C12 C13 C14 -171.2(4) . . . .
N2 C12 C13 C18 7.8(7) . . . .
C18 C13 C14 C15 -1.3(8) . . . .
C12 C13 C14 C15 177.7(5) . . . .
C13 C14 C15 C16 -0.3(8) . . . .
C14 C15 C16 F1 -179.8(5) . . . .
C14 C15 C16 C17 2.3(9) . . . .
F1 C16 C17 O2 -0.9(7) . . . .
C15 C16 C17 O2 177.1(6) . . . .
F1 C16 C17 C18 179.4(5) . . . .
C15 C16 C17 C18 -2.7(8) . . . .
C14 C13 C18 C17 0.9(7) . . . .
C12 C13 C18 C17 -178.1(4) . . . .
O2 C17 C18 C13 -178.7(5) . . . .
C16 C17 C18 C13 1.0(8) . . . .
O1 C11 N1 N2 1.6(6) . . . .
C8 C11 N1 N2 -175.6(4) . . . .
C13 C12 N2 N1 178.6(4) . . . .
C11 N1 N2 C12 170.3(4) . . . .
C16 C17 O2 C19 176.7(7) . . . .
C18 C17 O2 C19 -3.6(10) . . . .
